data_4514445
loop_
_publ_author_name
'Du, Jia'
'Li, Yong'
'Liu, Hongwen'
'Shi, Wei'
'Moskaleva, Lyudmila V.'
'Cheng, Peng'

_publ_section_title
;
 Formation of One-Dimensional Coordination Chains for High-Performance
 Anode Materials of Lithium-Ion Batteries via a Bottom-Up Approach.
;
_journal_issue 29
_journal_name_full 'ACS applied materials &amp; interfaces'
_journal_page_first 25863
_journal_page_last 25869
_journal_paper_doi 10.1021/acsami.9b06114
_journal_volume 11
_journal_year 2019
_chemical_formula_moiety 'C20 H13 N3 Ni O5'
_chemical_formula_sum 'C20 H13 N3 Ni O5'
_chemical_formula_weight 434.04
_space_group_crystal_system monoclinic
_space_group_IT_number 14
_space_group_name_Hall '-P 2yn'
_space_group_name_H-M_alt 'P 1 21/n 1'
_symmetry_space_group_name_Hall '-P 2yn'
_symmetry_space_group_name_H-M 'P 1 21/n 1'
_atom_sites_solution_hydrogens geom
_atom_sites_solution_primary direct
_atom_sites_solution_secondary difmap
_audit_creation_date 2017-11-26
_audit_creation_method
;
Olex2 1.2
(compiled 2017.08.10 svn.r3458 for OlexSys, GUI svn.r5381)
;
_cell_angle_alpha 90.00
_cell_angle_beta 96.123(4)
_cell_angle_gamma 90.00
_cell_formula_units_Z 4
_cell_length_a 7.2177(4)
_cell_length_b 10.8688(4)
_cell_length_c 22.4117(9)
_cell_measurement_reflns_used 2050
_cell_measurement_temperature 120(10)
_cell_measurement_theta_max 27.5920
_cell_measurement_theta_min 3.3150
_cell_volume 1748.12(14)
_computing_cell_refinement 'CrysAlisPro 1.171.38.43f (Rigaku OD, 2015)'
_computing_data_collection 'CrysAlisPro 1.171.38.43f (Rigaku OD, 2015)'
_computing_data_reduction 'CrysAlisPro 1.171.38.43f (Rigaku OD, 2015)'
_computing_molecular_graphics 'Olex2 (Dolomanov et al., 2009)'
_computing_publication_material 'Olex2 (Dolomanov et al., 2009)'
_computing_structure_refinement 'XL (Sheldrick, 2008)'
_computing_structure_solution 'SIR2004 (Burla et al., 2007)'
_diffrn_ambient_environment N~2~
_diffrn_ambient_temperature 120(10)
_diffrn_detector 'CCD plate'
_diffrn_detector_area_resol_mean 16.2116
_diffrn_detector_type Eos
_diffrn_measured_fraction_theta_full 0.999
_diffrn_measured_fraction_theta_max 0.999
_diffrn_measurement_details
;
List of Runs (angles in degrees, time in seconds):

  # Type    Start    End  Width  t~exp~   \w     \q     \k     \f   Frames
--------------------------------------------------------------------------
  1  \w      7.00  87.00   1.00    2.00    --   18.94  57.00 -60.00   80
  2  \w      7.00  88.00   1.00    2.00    --   18.94  57.00-150.00   81
  3  \w      0.00  27.00   1.00    2.00    --  -19.25  57.00 -30.00   27
  4  \w     -2.00  25.00   1.00    2.00    --   18.94  37.00 120.00   27
  5  \w    -74.00 -37.00   1.00    2.00    --  -19.25-178.00   0.00   37
;
_diffrn_measurement_device 'four-circle diffractometer'
_diffrn_measurement_device_type 'SuperNova, Single source at offset, Eos'
_diffrn_measurement_method '\w scans'
_diffrn_orient_matrix_type 'CrysAlisPro convention (1999,Acta A55,543-557)'
_diffrn_orient_matrix_UB_11 0.0278199000
_diffrn_orient_matrix_UB_12 0.0033481000
_diffrn_orient_matrix_UB_13 0.0312784000
_diffrn_orient_matrix_UB_21 -0.0895058000
_diffrn_orient_matrix_UB_22 0.0224501000
_diffrn_orient_matrix_UB_23 0.0047649000
_diffrn_orient_matrix_UB_31 -0.0313631000
_diffrn_orient_matrix_UB_32 -0.0611836000
_diffrn_orient_matrix_UB_33 0.0034766000
_diffrn_radiation_monochromator mirror
_diffrn_radiation_probe x-ray
_diffrn_radiation_type MoK\a
_diffrn_radiation_wavelength 0.71073
_diffrn_reflns_av_R_equivalents 0.0553
_diffrn_reflns_av_unetI/netI 0.0894
_diffrn_reflns_limit_h_max 8
_diffrn_reflns_limit_h_min -8
_diffrn_reflns_limit_k_max 12
_diffrn_reflns_limit_k_min -9
_diffrn_reflns_limit_l_max 26
_diffrn_reflns_limit_l_min -25
_diffrn_reflns_number 7238
_diffrn_reflns_theta_full 25.00
_diffrn_reflns_theta_max 25.00
_diffrn_reflns_theta_min 2.89
_diffrn_source 'micro-focus sealed X-ray tube'
_diffrn_source_type 'SuperNova (Mo) X-ray Source'
_exptl_absorpt_coefficient_mu 1.151
_exptl_absorpt_correction_T_max 1.00000
_exptl_absorpt_correction_T_min 0.58186
_exptl_absorpt_correction_type multi-scan
_exptl_absorpt_process_details
;
CrysAlisPro 1.171.38.43f (Rigaku Oxford Diffraction, 2015)
Empirical absorption correction using spherical harmonics,
 implemented in SCALE3 ABSPACK scaling algorithm.
;
_exptl_crystal_colour 'metallic greenish green'
_exptl_crystal_colour_lustre metallic
_exptl_crystal_colour_modifier greenish
_exptl_crystal_colour_primary green
_exptl_crystal_density_diffrn 1.649
_exptl_crystal_density_method 'not measured'
_exptl_crystal_description block
_exptl_crystal_F_000 888
_exptl_crystal_size_max 0.2
_exptl_crystal_size_mid 0.15
_exptl_crystal_size_min 0.15
_refine_diff_density_max 0.480
_refine_diff_density_min -0.536
_refine_diff_density_rms 0.097
_refine_ls_extinction_method none
_refine_ls_goodness_of_fit_ref 0.833
_refine_ls_hydrogen_treatment constr
_refine_ls_matrix_type full
_refine_ls_number_parameters 263
_refine_ls_number_reflns 3087
_refine_ls_number_restraints 0
_refine_ls_restrained_S_all 0.833
_refine_ls_R_factor_all 0.0721
_refine_ls_R_factor_gt 0.0467
_refine_ls_shift/su_max 0.067
_refine_ls_shift/su_mean 0.001
_refine_ls_structure_factor_coef Fsqd
_refine_ls_weighting_details 'calc w=1/[\s^2^(Fo^2^)+(0.0720P)^2^+3.3410P] where P=(Fo^2^+2Fc^2^)/3'
_refine_ls_weighting_scheme calc
_refine_ls_wR_factor_gt 0.1057
_refine_ls_wR_factor_ref 0.1307
_reflns_number_gt 2303
_reflns_number_total 3087
_reflns_threshold_expression >2sigma(I)
_cod_data_source_file am9b06114_si_003.cif
_cod_data_source_block 2
_cod_original_cell_volume 1748.12(13)
_cod_database_code 4514445
_chemical_oxdiff_formula 'Ni C O N'
_chemical_oxdiff_usercomment Ni-OH-BDC-1
_reflns_odcompleteness_completeness 99.84
_reflns_odcompleteness_iscentric 1
_reflns_odcompleteness_theta 26.32
_olex2_refinement_description
;
1. Fixed Uiso
 At 1.2 times of:
  All C(H) groups, All N(H) groups
 At 1.5 times of:
  All O(H) groups
2.a Aromatic/amide H refined with riding coordinates:
 C12(H12), N1(H1A), C15(H15), C17(H17), C2(H2), C19(H19), C10(H10), C9(H9),
 C11(H11), C3(H3), C5(H5), C4(H4)
2.b Idealised tetrahedral OH refined as rotating group:
 O1(H1)
;
_olex2_submission_special_instructions 'No special instructions were received'
_oxdiff_exptl_absorpt_empirical_details
;
Empirical correction (ABSPACK) includes:
- Absorption correction using spherical harmonics
- Frame scaling
;
_oxdiff_exptl_absorpt_empirical_full_max 1.587
_oxdiff_exptl_absorpt_empirical_full_min 0.453

loop_
_space_group_symop_id
_space_group_symop_operation_xyz
1 'x, y, z'
2 '-x+1/2, y+1/2, -z+1/2'
3 '-x, -y, -z'
4 'x-1/2, -y-1/2, z-1/2'

loop_
_atom_site_label
_atom_site_type_symbol
_atom_site_fract_x
_atom_site_fract_y
_atom_site_fract_z
_atom_site_U_iso_or_equiv
_atom_site_adp_type
_atom_site_occupancy
_atom_site_calc_flag
_atom_site_refinement_flags_posn
Ni1 Ni 0.25784(7) 0.81240(5) 0.40430(2) 0.01361(19) Uani 1 d .
O3 O 0.2573(4) 0.8830(3) 0.31674(11) 0.0158(6) Uani 1 d .
O5 O -0.0136(4) 0.7395(3) 0.38243(11) 0.0154(6) Uani 1 d .
O4 O 0.2424(4) 0.6379(2) 0.36819(11) 0.0152(6) Uani 1 d .
O2 O 0.5207(4) 0.8533(3) 0.37293(11) 0.0148(6) Uani 1 d .
O1 O 1.0079(4) 0.9617(3) 0.22809(12) 0.0222(7) Uani 1 d .
H1 H 1.0602 0.9364 0.2611 0.033 Uiso 1 calc GR
N3 N 0.3341(5) 0.7658(3) 0.49291(14) 0.0149(8) Uani 1 d .
C12 C 0.3931(6) 0.6563(4) 0.51489(19) 0.0213(10) Uani 1 d .
H12 H 0.3959 0.5890 0.4880 0.026 Uiso 1 calc R
N2 N 0.2158(5) 0.9764(3) 0.44348(14) 0.0152(8) Uani 1 d .
C1 C 0.1596(6) 1.0955(4) 0.42941(17) 0.0144(9) Uani 1 d .
C14 C 0.5373(6) 0.9445(4) 0.27590(16) 0.0141(9) Uani 1 d .
C20 C 0.4317(6) 1.1533(4) 0.14273(16) 0.0127(9) Uani 1 d .
N1 N 0.2361(5) 1.0855(3) 0.52795(14) 0.0156(8) Uani 1 d .
H1A H 0.2577 1.1034 0.5663 0.019 Uiso 1 calc R
C13 C 0.4343(6) 0.8898(3) 0.32374(16) 0.0125(9) Uani 1 d .
C15 C 0.4405(6) 1.0159(4) 0.23155(16) 0.0145(9) Uani 1 d .
H15 H 0.3094 1.0259 0.2303 0.017 Uiso 1 calc R
C17 C 0.7304(6) 1.0564(4) 0.18932(17) 0.0162(9) Uani 1 d .
H17 H 0.7972 1.0972 0.1608 0.019 Uiso 1 calc R
C2 C 0.0970(6) 1.1489(4) 0.37424(18) 0.0197(10) Uani 1 d .
H2 H 0.0883 1.1028 0.3380 0.024 Uiso 1 calc R
C18 C 0.8232(6) 0.9791(4) 0.23255(17) 0.0150(9) Uani 1 d .
C19 C 0.7294(6) 0.9245(4) 0.27678(17) 0.0159(9) Uani 1 d .
H19 H 0.7942 0.8746 0.3069 0.019 Uiso 1 calc R
C10 C 0.4432(6) 0.7348(4) 0.61444(18) 0.0217(10) Uani 1 d .
H10 H 0.4829 0.7248 0.6560 0.026 Uiso 1 calc R
C9 C 0.3780(6) 0.8468(4) 0.59264(17) 0.0164(9) Uani 1 d .
H9 H 0.3680 0.9140 0.6192 0.020 Uiso 1 calc R
C8 C 0.3273(6) 0.8608(4) 0.53197(17) 0.0144(9) Uani 1 d .
C11 C 0.4504(6) 0.6371(4) 0.57544(18) 0.0213(10) Uani 1 d .
H11 H 0.4935 0.5587 0.5896 0.026 Uiso 1 calc R
C16 C 0.5398(6) 1.0728(4) 0.18853(16) 0.0141(9) Uani 1 d .
C6 C 0.1708(6) 1.1650(4) 0.48242(18) 0.0147(9) Uani 1 d .
C3 C 0.0485(6) 1.2716(4) 0.37474(18) 0.0218(10) Uani 1 d .
H3 H 0.0046 1.3106 0.3380 0.026 Uiso 1 calc R
C5 C 0.1222(6) 1.2893(4) 0.48233(19) 0.0208(10) Uani 1 d .
H5 H 0.1303 1.3362 0.5183 0.025 Uiso 1 calc R
C7 C 0.2606(6) 0.9746(4) 0.50232(16) 0.0135(9) Uani 1 d .
C4 C 0.0621(6) 1.3402(4) 0.42767(19) 0.0221(10) Uani 1 d .
H4 H 0.0286 1.4248 0.4258 0.027 Uiso 1 calc R

loop_
_atom_site_aniso_label
_atom_site_aniso_U_11
_atom_site_aniso_U_22
_atom_site_aniso_U_33
_atom_site_aniso_U_23
_atom_site_aniso_U_13
_atom_site_aniso_U_12
Ni1 0.0161(3) 0.0133(3) 0.0116(3) -0.0012(2) 0.0026(2) -0.0012(2)
O3 0.0148(16) 0.0184(16) 0.0143(14) 0.0025(12) 0.0022(11) -0.0008(14)
O5 0.0179(17) 0.0168(15) 0.0123(14) -0.0033(12) 0.0049(12) 0.0000(14)
O4 0.0132(16) 0.0147(15) 0.0178(15) -0.0038(12) 0.0015(12) -0.0033(13)
O2 0.0148(16) 0.0183(15) 0.0115(14) 0.0006(12) 0.0019(11) -0.0004(13)
O1 0.0174(17) 0.0334(18) 0.0156(15) 0.0078(14) 0.0017(12) 0.0025(15)
N3 0.0159(19) 0.0134(18) 0.0153(17) 0.0011(14) 0.0012(14) 0.0006(16)
C12 0.027(3) 0.016(2) 0.022(2) 0.0002(18) 0.0050(19) 0.004(2)
N2 0.018(2) 0.0110(17) 0.0165(17) 0.0026(14) 0.0013(14) 0.0014(16)
C1 0.011(2) 0.013(2) 0.020(2) 0.0020(17) 0.0031(17) 0.0000(19)
C14 0.018(2) 0.015(2) 0.0091(19) -0.0009(16) 0.0017(16) -0.0015(19)
C20 0.014(2) 0.014(2) 0.0108(19) -0.0035(16) 0.0049(16) 0.0043(19)
N1 0.021(2) 0.0165(18) 0.0097(17) -0.0004(14) 0.0031(14) 0.0005(17)
C13 0.016(2) 0.009(2) 0.012(2) -0.0023(16) 0.0009(16) -0.0013(19)
C15 0.016(2) 0.013(2) 0.015(2) -0.0034(16) 0.0036(16) -0.0023(19)
C17 0.017(2) 0.018(2) 0.014(2) 0.0022(17) 0.0046(17) -0.001(2)
C2 0.023(3) 0.020(2) 0.016(2) 0.0008(18) -0.0001(18) -0.002(2)
C18 0.010(2) 0.020(2) 0.015(2) -0.0033(17) -0.0004(16) 0.000(2)
C19 0.016(2) 0.019(2) 0.013(2) 0.0014(17) -0.0004(16) 0.000(2)
C10 0.021(3) 0.026(2) 0.018(2) 0.0068(19) 0.0009(18) -0.005(2)
C9 0.014(2) 0.018(2) 0.017(2) -0.0006(17) 0.0005(17) -0.001(2)
C8 0.010(2) 0.019(2) 0.015(2) 0.0025(17) 0.0050(16) -0.0050(19)
C11 0.023(3) 0.019(2) 0.022(2) 0.0081(18) 0.0057(19) 0.005(2)
C16 0.021(2) 0.010(2) 0.0108(19) -0.0015(16) 0.0024(16) -0.0010(19)
C6 0.011(2) 0.016(2) 0.018(2) 0.0014(17) 0.0040(16) -0.0025(19)
C3 0.024(3) 0.023(2) 0.018(2) 0.0077(19) 0.0010(18) 0.003(2)
C5 0.027(3) 0.014(2) 0.023(2) 0.0012(18) 0.0106(19) 0.000(2)
C7 0.012(2) 0.016(2) 0.012(2) 0.0000(17) 0.0013(16) -0.0015(19)
C4 0.020(3) 0.015(2) 0.032(3) 0.0066(19) 0.009(2) 0.003(2)

loop_
_atom_type_symbol
_atom_type_description
_atom_type_scat_dispersion_real
_atom_type_scat_dispersion_imag
_atom_type_scat_source
C C 0.0033 0.0016 'International Tables Vol C Tables 4.2.6.8 and 6.1.1.4'
H H 0.0000 0.0000 'International Tables Vol C Tables 4.2.6.8 and 6.1.1.4'
N N 0.0061 0.0033 'International Tables Vol C Tables 4.2.6.8 and 6.1.1.4'
Ni Ni 0.3393 1.1124 'International Tables Vol C Tables 4.2.6.8 and 6.1.1.4'
O O 0.0106 0.0060 'International Tables Vol C Tables 4.2.6.8 and 6.1.1.4'

loop_
_geom_angle_atom_site_label_1
_geom_angle_atom_site_label_2
_geom_angle_atom_site_label_3
_geom_angle
_geom_angle_site_symmetry_1
_geom_angle_site_symmetry_3
O3 Ni1 O5 90.63(10) . .
O3 Ni1 O2 62.07(10) . .
O5 Ni1 O2 146.22(10) . .
O4 Ni1 O3 88.56(11) . .
O4 Ni1 O5 63.61(11) . .
O4 Ni1 O2 94.30(11) . .
O4 Ni1 N3 98.61(12) . .
N3 Ni1 O3 163.39(13) . .
N3 Ni1 O5 105.98(12) . .
N3 Ni1 O2 102.25(12) . .
N2 Ni1 O3 95.61(12) . .
N2 Ni1 O5 104.56(13) . .
N2 Ni1 O4 167.58(13) . .
N2 Ni1 O2 97.99(13) . .
N2 Ni1 N3 80.54(13) . .
C13 O3 Ni1 90.2(2) . .
C20 O5 Ni1 85.2(2) 2_545 .
C20 O4 Ni1 88.0(2) 2_545 .
C13 O2 Ni1 88.8(2) . .
C12 N3 Ni1 127.8(3) . .
C12 N3 C8 118.0(3) . .
C8 N3 Ni1 114.1(3) . .
N3 C12 C11 122.8(4) . .
C1 N2 Ni1 141.2(3) . .
C7 N2 Ni1 112.8(3) . .
C7 N2 C1 106.0(3) . .
N2 C1 C2 130.6(4) . .
N2 C1 C6 108.8(3) . .
C2 C1 C6 120.7(4) . .
C15 C14 C13 119.1(4) . .
C15 C14 C19 121.2(4) . .
C19 C14 C13 119.7(3) . .
O5 C20 Ni1 62.6(2) 2 2
O5 C20 C16 120.0(4) 2 .
O4 C20 Ni1 59.9(2) 2 2
O4 C20 O5 120.7(4) 2 2
O4 C20 C16 119.2(4) 2 .
C16 C20 Ni1 163.2(3) . 2
C7 N1 C6 107.0(3) . .
O3 C13 C14 120.3(3) . .
O2 C13 O3 118.9(3) . .
O2 C13 C14 120.8(4) . .
C14 C15 C16 118.9(4) . .
C16 C17 C18 119.2(4) . .
C3 C2 C1 116.9(4) . .
O1 C18 C17 115.7(4) . .
O1 C18 C19 123.2(4) . .
C19 C18 C17 121.1(4) . .
C18 C19 C14 118.6(4) . .
C9 C10 C11 119.4(4) . .
C10 C9 C8 119.5(4) . .
N3 C8 C9 121.9(4) . .
N3 C8 C7 112.5(3) . .
C9 C8 C7 125.6(4) . .
C10 C11 C12 118.3(4) . .
C15 C16 C20 117.4(4) . .
C17 C16 C20 121.7(4) . .
C17 C16 C15 120.9(4) . .
N1 C6 C1 105.8(3) . .
N1 C6 C5 132.3(4) . .
C5 C6 C1 121.9(4) . .
C2 C3 C4 121.9(4) . .
C4 C5 C6 116.6(4) . .
N2 C7 N1 112.4(3) . .
N2 C7 C8 119.9(4) . .
N1 C7 C8 127.7(3) . .
C5 C4 C3 122.0(4) . .

loop_
_geom_bond_atom_site_label_1
_geom_bond_atom_site_label_2
_geom_bond_distance
_geom_bond_site_symmetry_2
Ni1 O3 2.107(3) .
Ni1 O5 2.122(3) .
Ni1 O4 2.060(3) .
Ni1 O2 2.139(3) .
Ni1 N3 2.066(3) .
Ni1 N2 2.024(3) .
O3 C13 1.272(5) .
O5 C20 1.272(5) 2_545
O4 C20 1.265(5) 2_545
O2 C13 1.271(5) .
O1 C18 1.361(5) .
N3 C12 1.340(5) .
N3 C8 1.358(5) .
C12 C11 1.392(6) .
N2 C1 1.383(5) .
N2 C7 1.324(5) .
C1 C2 1.396(6) .
C1 C6 1.403(6) .
C14 C13 1.492(5) .
C14 C15 1.389(5) .
C14 C19 1.402(6) .
C20 Ni1 2.381(4) 2
C20 O5 1.272(5) 2
C20 O4 1.265(5) 2
C20 C16 1.502(5) .
N1 C6 1.381(5) .
N1 C7 1.354(5) .
C15 C16 1.405(5) .
C17 C18 1.398(6) .
C17 C16 1.386(6) .
C2 C3 1.380(6) .
C18 C19 1.392(6) .
C10 C9 1.376(6) .
C10 C11 1.380(6) .
C9 C8 1.378(5) .
C8 C7 1.461(6) .
C6 C5 1.396(6) .
C3 C4 1.396(6) .
C5 C4 1.372(6) .
